data_9010664
loop_
_publ_author_name
'Demartin, F.'
'Gramaccioli, C. M.'
'Graeser, S.'

_publ_section_title
;
 The crystal structure of cervandonite-(Ce), an interesting example of
 As3+ - Si diadochy
 Note: Chemistry from original description of the mineral.
;
_journal_name_full 'The Canadian Mineralogist'
_journal_page_first 423
_journal_page_last 430
_journal_paper_doi 10.3749/canmin.46.2.423
_journal_volume 46
_journal_year 2008
_chemical_compound_source 'Alpine fissures at Pizzo Cervandone, Scherbadung, Central Alps'
_chemical_formula_sum
;Al0.381 As1.16 Ca0.02 Ce0.44 Fe1.671 La0.21 Nd0.22 O13 Si1.68 Sn0.009 Th0.06
 Ti0.939 U0.02 Y0.03
;
_chemical_name_mineral Cervandonite-(Ce)
_space_group_IT_number 160
_symmetry_space_group_name_Hall 'R 3 -2"'
_symmetry_space_group_name_H-M 'R 3 m :H'
_cell_angle_alpha 90
_cell_angle_beta 90
_cell_angle_gamma 120
_cell_length_a 6.508
_cell_length_b 6.508
_cell_length_c 18.520
_cell_formula_units_Z 3
_cell_volume 679.308
_database_code_amcsd 0006185
_exptl_crystal_density_diffrn 4.667
_cod_original_sg_symbol_H-M 'R 3 m'
_cod_original_formula_sum
;(Ce.44 Nd.22 La.21 Th.06 Y.03 U.02 Ca.02) Fe1.671 Ti.939 Al.381 Sn.009 As1.16
 Si1.68 O13
;
_cod_database_code 9010664

loop_
_space_group_symop_operation_xyz
x,y,z
2/3+x,1/3+y,1/3+z
1/3+x,2/3+y,2/3+z
x,x-y,z
2/3+x,1/3+x-y,1/3+z
1/3+x,2/3+x-y,2/3+z
-y,-x,z
2/3-y,1/3-x,1/3+z
1/3-y,2/3-x,2/3+z
-x+y,y,z
2/3-x+y,1/3+y,1/3+z
1/3-x+y,2/3+y,2/3+z
-y,x-y,z
2/3-y,1/3+x-y,1/3+z
1/3-y,2/3+x-y,2/3+z
-x+y,-x,z
2/3-x+y,1/3-x,1/3+z
1/3-x+y,2/3-x,2/3+z

loop_
_atom_site_aniso_label
_atom_site_aniso_U_11
_atom_site_aniso_U_22
_atom_site_aniso_U_33
_atom_site_aniso_U_12
_atom_site_aniso_U_13
_atom_site_aniso_U_23
Ce 0.02250 0.02250 0.01590 0.01130 0.00000 0.00000
Nd 0.02250 0.02250 0.01590 0.01130 0.00000 0.00000
La 0.02250 0.02250 0.01590 0.01130 0.00000 0.00000
Th 0.02250 0.02250 0.01590 0.01130 0.00000 0.00000
Y 0.02250 0.02250 0.01590 0.01130 0.00000 0.00000
U 0.02250 0.02250 0.01590 0.01130 0.00000 0.00000
Ca 0.02250 0.02250 0.01590 0.01130 0.00000 0.00000
Fe3+ 0.02860 0.05850 0.01570 0.02920 0.00200 0.00400
Fe2+ 0.02860 0.05850 0.01570 0.02920 0.00200 0.00400
Ti 0.02860 0.05850 0.01570 0.02920 0.00200 0.00400
Al 0.02860 0.05850 0.01570 0.02920 0.00200 0.00400
Sn 0.02860 0.05850 0.01570 0.02920 0.00200 0.00400
As1 0.02320 0.02320 0.00840 0.01160 0.00000 0.00000
As2 0.04000 0.04000 0.01330 0.02000 0.00000 0.00000

loop_
_atom_site_label
_atom_site_fract_x
_atom_site_fract_y
_atom_site_fract_z
_atom_site_occupancy
_atom_site_U_iso_or_equiv
Ce 0.00000 0.00000 0.00000 0.44000 0.02030
Nd 0.00000 0.00000 0.00000 0.22000 0.02030
La 0.00000 0.00000 0.00000 0.21000 0.02030
Th 0.00000 0.00000 0.00000 0.06000 0.02030
Y 0.00000 0.00000 0.00000 0.03000 0.02030
U 0.00000 0.00000 0.00000 0.02000 0.02030
Ca 0.00000 0.00000 0.00000 0.02000 0.02030
Fe3+ 0.16820 0.33650 -0.16610 0.41700 0.03090
Fe2+ 0.16820 0.33650 -0.16610 0.14000 0.03090
Ti 0.16820 0.33650 -0.16610 0.31300 0.03090
Al 0.16820 0.33650 -0.16610 0.12700 0.03090
Sn 0.16820 0.33650 -0.16610 0.00300 0.03090
As1 0.33333 0.66667 0.34700 0.58000 0.01830
As2 0.33333 0.66667 -0.01560 0.58000 0.03110
Si1 0.33333 0.66667 0.36980 0.42000 0.02910
Si2 0.33333 0.66667 0.19280 0.42000 0.01880
Si3 0.33333 0.66667 0.14240 0.42000 0.01880
Si4 0.33333 0.66667 -0.03550 0.42000 0.02910
O1 0.00000 0.00000 -0.14040 1.00000 0.07100
O2 0.00000 0.00000 0.14000 1.00000 0.07200
O3 0.20240 0.40480 0.16730 1.00000 0.02910
O4 0.06080 0.53040 0.39260 1.00000 0.03490
O5 0.19260 0.38530 -0.06380 1.00000 0.02370
O6 0.33333 0.66667 0.28240 1.00000 0.03800
O7 0.33333 0.66667 0.05320 1.00000 0.02300

loop_
_cod_related_entry_id
_cod_related_entry_database
_cod_related_entry_code
1 AMCSD 0006185
